data_1506552
loop_
_publ_author_name
'Nair, Vijay'
'Sreekumar, V.'
'Bindu, S.'
'Suresh, Eringathodi'

_publ_section_title
;
 Two unprecedented multicomponent reactions involving N-heterocyclic
 carbenes, activated acetylenes, and aldehydes.
;
_journal_issue 12
_journal_name_full 'Organic letters'
_journal_page_first 2297
_journal_page_last 2300
_journal_paper_doi 10.1021/ol0502782
_journal_volume 7
_journal_year 2005
_chemical_formula_sum 'C30 H38 F N2 O9'
_chemical_formula_weight 589.62
_chemical_name_systematic
; 
 ? 
;
_space_group_IT_number 4
_symmetry_cell_setting monoclinic
_symmetry_space_group_name_Hall 'P 2yb'
_symmetry_space_group_name_H-M 'P 1 21 1'
_atom_sites_solution_hydrogens geom
_atom_sites_solution_primary direct
_atom_sites_solution_secondary difmap
_audit_creation_method SHELXL-97
_cell_angle_alpha 90.00
_cell_angle_beta 101.640(3)
_cell_angle_gamma 90.00
_cell_formula_units_Z 2
_cell_length_a 9.2322(15)
_cell_length_b 17.385(3)
_cell_length_c 9.8198(16)
_cell_measurement_temperature 273(2)
_cell_volume 1543.7(4)
_computing_cell_refinement 'BRUKER SMART'
_computing_data_collection 'BRUKER SMART'
_computing_data_reduction 'BRUKER SAINT'
_computing_molecular_graphics ORTEP
_computing_structure_refinement 'SHELXL-97 (Sheldrick, 1997)'
_computing_structure_solution 'SHELXS-97 (Sheldrick, 1990)'
_diffrn_ambient_temperature 273(2)
_diffrn_measured_fraction_theta_full 0.994
_diffrn_measured_fraction_theta_max 0.994
_diffrn_measurement_device_type 'BRUKER SMART APEX CCD DIFFRACTOMETER'
_diffrn_measurement_method 'OMEGA-PHI SCAN'
_diffrn_radiation_monochromator graphite
_diffrn_radiation_source 'fine-focus sealed tube'
_diffrn_radiation_type MoK\a
_diffrn_radiation_wavelength 0.71073
_diffrn_reflns_av_R_equivalents 0.0202
_diffrn_reflns_av_sigmaI/netI 0.0349
_diffrn_reflns_limit_h_max 10
_diffrn_reflns_limit_h_min -10
_diffrn_reflns_limit_k_max 20
_diffrn_reflns_limit_k_min -20
_diffrn_reflns_limit_l_max 9
_diffrn_reflns_limit_l_min -11
_diffrn_reflns_number 7569
_diffrn_reflns_theta_full 24.99
_diffrn_reflns_theta_max 24.99
_diffrn_reflns_theta_min 2.12
_exptl_absorpt_coefficient_mu 0.097
_exptl_crystal_colour 'WINE RED'
_exptl_crystal_density_diffrn 1.269
_exptl_crystal_density_method 'not measured'
_exptl_crystal_description PLATES
_exptl_crystal_F_000 626
_exptl_crystal_size_max 0.25
_exptl_crystal_size_mid 0.16
_exptl_crystal_size_min 0.08
_refine_diff_density_max 0.217
_refine_diff_density_min -0.376
_refine_diff_density_rms 0.057
_refine_ls_abs_structure_details 'Flack H D (1983), Acta Cryst. A39, 876-881'
_refine_ls_abs_structure_Flack -0.1(10)
_refine_ls_extinction_method none
_refine_ls_goodness_of_fit_ref 1.073
_refine_ls_hydrogen_treatment mixed
_refine_ls_matrix_type full
_refine_ls_number_parameters 389
_refine_ls_number_reflns 4926
_refine_ls_number_restraints 1
_refine_ls_restrained_S_all 1.073
_refine_ls_R_factor_all 0.0528
_refine_ls_R_factor_gt 0.0472
_refine_ls_shift/su_max 0.007
_refine_ls_shift/su_mean 0.000
_refine_ls_structure_factor_coef Fsqd
_refine_ls_weighting_details 'w=1/[\s^2^(Fo^2^)+(0.0945P)^2^+0.0680P] where P=(Fo^2^+2Fc^2^)/3'
_refine_ls_weighting_scheme calc
_refine_ls_wR_factor_gt 0.1310
_refine_ls_wR_factor_ref 0.1439
_reflns_number_gt 4415
_reflns_number_total 4926
_reflns_threshold_expression >2sigma(I)
_cod_data_source_file ol0502782si20050409_084456.cif
_cod_data_source_block vijay5nf(SK-II-47)
_cod_depositor_comments
;
The following automatic conversions were performed:

'_symmetry_cell_setting' value 'Monoclinic' changed to 'monoclinic'
according to /home/saulius/struct/CIF-dictionaries/cif_core.dic
dictionary named 'cif_core.dic' version 2.4.1 from 2010-06-29.

Automatic conversion script
Id: cif_fix_values 1715 2011-07-08 13:25:40Z adriana 

The following automatic conversions were performed:

'_refine_ls_weighting_scheme' value 'calc
w=1/[\s^2^(Fo^2^)+(0.0945P)^2^+0.0680P] where P=(Fo^2^+2Fc^2^)/3' was
changed to 'calc'. New tag '_refine_ls_weighting_details' was
created. The value of the new tag was set to
'w=1/[\s^2^(Fo^2^)+(0.0945P)^2^+0.0680P] where P=(Fo^2^+2Fc^2^)/3'.

Automatic conversion script
Id: cif_fix_values 3143 2015-03-26 13:38:13Z robertas 
;
_cod_original_sg_symbol_H-M 'P 21'
_cod_database_code 1506552

loop_
_symmetry_equiv_pos_as_xyz
'x, y, z'
'-x, y+1/2, -z'

loop_
_atom_site_label
_atom_site_type_symbol
_atom_site_fract_x
_atom_site_fract_y
_atom_site_fract_z
_atom_site_U_iso_or_equiv
_atom_site_adp_type
_atom_site_occupancy
_atom_site_calc_flag
_atom_site_refinement_flags
O1 O 0.3572(2) 0.51399(11) 0.14730(19) 0.0470(5) Uani 1 d .
O6 O 0.3363(2) 0.73999(11) 0.3395(2) 0.0528(5) Uani 1 d .
O7 O 0.15640(19) 0.67296(12) 0.40872(19) 0.0485(5) Uani 1 d .
C19 C 0.2810(3) 0.67984(16) 0.3593(3) 0.0410(6) Uani 1 d .
N2 N 0.6313(2) 0.48177(13) 0.3595(2) 0.0446(5) Uani 1 d .
N1 N 0.4582(2) 0.41954(14) 0.4329(3) 0.0498(6) Uani 1 d .
C3 C 0.5057(3) 0.49118(16) 0.4095(3) 0.0395(6) Uani 1 d .
C5 C 0.3351(3) 0.60249(15) 0.3234(3) 0.0384(5) Uani 1 d .
C4 C 0.4358(3) 0.56369(16) 0.4325(3) 0.0414(6) Uani 1 d .
O8 O 0.4377(2) 0.65969(14) 0.6052(2) 0.0647(6) Uani 1 d .
O9 O 0.5927(2) 0.55806(14) 0.6480(2) 0.0601(6) Uani 1 d .
C6 C 0.2925(3) 0.58213(15) 0.1893(3) 0.0415(6) Uani 1 d .
H6 H 0.2023 0.5562 0.2031 0.050 Uiso 1 calc R
C7 C 0.2148(3) 0.63008(16) 0.0722(3) 0.0432(6) Uani 1 d .
C21 C 0.4826(3) 0.59984(19) 0.5633(3) 0.0501(7) Uani 1 d .
O3 O -0.1055(2) 0.42836(16) -0.0818(3) 0.0813(8) Uani 1 d .
O2 O 0.0807(3) 0.37236(15) -0.1576(3) 0.0695(7) Uani 1 d .
C13 C 0.2714(3) 0.46335(16) 0.0621(3) 0.0456(6) Uani 1 d .
C8 C 0.2695(4) 0.63414(19) -0.0500(3) 0.0577(8) Uani 1 d .
H8 H 0.3522 0.6051 -0.0572 0.069 Uiso 1 calc R
C20 C 0.0930(4) 0.7438(2) 0.4437(4) 0.0671(9) Uani 1 d .
H20A H 0.0620 0.7740 0.3610 0.101 Uiso 1 calc R
H20B H 0.1654 0.7719 0.5087 0.101 Uiso 1 calc R
H20C H 0.0091 0.7329 0.4846 0.101 Uiso 1 calc R
C2 C 0.6589(3) 0.40408(18) 0.3523(4) 0.0589(8) Uani 1 d .
H2 H 0.7383 0.3820 0.3217 0.071 Uiso 1 calc R
C17 C 0.3736(3) 0.40598(18) 0.0159(3) 0.0526(7) Uani 1 d .
C12 C 0.0878(3) 0.67145(19) 0.0771(3) 0.0506(7) Uani 1 d .
H12 H 0.0451 0.6673 0.1549 0.061 Uiso 1 calc R
O5 O 0.3438(3) 0.33558(14) 0.0478(3) 0.0836(8) Uani 1 d .
C23 C 0.3236(3) 0.3976(2) 0.4913(3) 0.0628(9) Uani 1 d .
O4 O 0.4708(3) 0.42497(16) -0.0402(3) 0.0803(8) Uani 1 d .
C11 C 0.0230(4) 0.7189(2) -0.0317(4) 0.0725(11) Uani 1 d .
H11 H -0.0614 0.7472 -0.0271 0.087 Uiso 1 calc R
C14 C 0.1249(3) 0.46560(17) 0.0235(3) 0.0513(7) Uani 1 d .
H14 H 0.0747 0.5013 0.0673 0.062 Uiso 1 calc R
C15 C 0.0367(3) 0.41653(17) -0.0820(3) 0.0514(7) Uani 1 d .
C1 C 0.5534(3) 0.36655(19) 0.3963(4) 0.0605(8) Uani 1 d .
H1 H 0.5449 0.3134 0.4016 0.073 Uiso 1 calc R
C10 C 0.0857(6) 0.7230(3) -0.1450(4) 0.0879(13) Uani 1 d .
C18 C 0.4391(8) 0.2772(3) 0.0046(9) 0.136(2) Uani 1 d .
H18A H 0.5397 0.2860 0.0509 0.204 Uiso 1 calc R
H18B H 0.4319 0.2801 -0.0942 0.204 Uiso 1 calc R
H18C H 0.4084 0.2271 0.0287 0.204 Uiso 1 calc R
C22 C 0.6486(5) 0.5899(3) 0.7827(4) 0.0854(13) Uani 1 d .
H22A H 0.5704 0.5927 0.8337 0.128 Uiso 1 calc R
H22B H 0.6866 0.6406 0.7729 0.128 Uiso 1 calc R
H22C H 0.7265 0.5577 0.8318 0.128 Uiso 1 calc R
C9 C 0.2054(5) 0.6796(3) -0.1601(4) 0.0796(11) Uani 1 d .
H9 H 0.2418 0.6808 -0.2417 0.096 Uiso 1 calc R
C16 C -0.2124(5) 0.3851(3) -0.1829(6) 0.1025(16) Uani 1 d .
H16A H -0.2005 0.3311 -0.1634 0.154 Uiso 1 calc R
H16B H -0.1964 0.3952 -0.2748 0.154 Uiso 1 calc R
H16C H -0.3108 0.4006 -0.1770 0.154 Uiso 1 calc R
C24 C 0.3216(6) 0.3115(4) 0.5047(12) 0.202(5) Uani 1 d .
H24A H 0.2495 0.2969 0.5579 0.302 Uiso 1 calc R
H24B H 0.4175 0.2939 0.5509 0.302 Uiso 1 calc R
H24C H 0.2966 0.2888 0.4139 0.302 Uiso 1 calc R
C27 C 0.7399(3) 0.5405(2) 0.3246(4) 0.0579(8) Uani 1 d .
F1 F 0.0249(5) 0.7707(2) -0.2516(3) 0.1508(17) Uani 1 d .
C26 C 0.1887(4) 0.4219(3) 0.3939(5) 0.0911(14) Uani 1 d .
H26A H 0.1841 0.4770 0.3910 0.137 Uiso 1 calc R
H26B H 0.1036 0.4021 0.4245 0.137 Uiso 1 calc R
H26C H 0.1905 0.4024 0.3028 0.137 Uiso 1 calc R
C29 C 0.8032(6) 0.5105(3) 0.2079(6) 0.1118(18) Uani 1 d .
H29A H 0.8783 0.5451 0.1901 0.168 Uiso 1 calc R
H29B H 0.7265 0.5063 0.1262 0.168 Uiso 1 calc R
H29C H 0.8458 0.4607 0.2319 0.168 Uiso 1 calc R
C30 C 0.8638(5) 0.5454(4) 0.4572(6) 0.1149(18) Uani 1 d .
H30A H 0.8255 0.5694 0.5307 0.172 Uiso 1 calc R
H30B H 0.9446 0.5754 0.4377 0.172 Uiso 1 calc R
H30C H 0.8980 0.4946 0.4853 0.172 Uiso 1 calc R
C28 C 0.6743(5) 0.6187(3) 0.2941(9) 0.131(3) Uani 1 d .
H28A H 0.5983 0.6166 0.2116 0.196 Uiso 1 calc R
H28B H 0.7500 0.6540 0.2803 0.196 Uiso 1 calc R
H28C H 0.6326 0.6357 0.3709 0.196 Uiso 1 calc R
C25 C 0.3322(9) 0.4332(8) 0.6275(6) 0.245(7) Uani 1 d .
H25A H 0.2420 0.4237 0.6592 0.367 Uiso 1 calc R
H25B H 0.3463 0.4877 0.6202 0.367 Uiso 1 calc R
H25C H 0.4139 0.4117 0.6925 0.367 Uiso 1 calc R

loop_
_atom_site_aniso_label
_atom_site_aniso_U_11
_atom_site_aniso_U_22
_atom_site_aniso_U_33
_atom_site_aniso_U_23
_atom_site_aniso_U_13
_atom_site_aniso_U_12
O1 0.0438(10) 0.0399(11) 0.0537(11) -0.0061(8) 0.0012(8) 0.0088(8)
O6 0.0513(11) 0.0368(11) 0.0690(13) -0.0017(9) 0.0093(9) -0.0040(9)
O7 0.0418(9) 0.0495(11) 0.0555(11) -0.0059(9) 0.0130(8) 0.0054(9)
C19 0.0341(12) 0.0432(16) 0.0433(13) -0.0021(11) 0.0020(10) 0.0022(12)
N2 0.0361(11) 0.0388(13) 0.0597(13) 0.0052(10) 0.0119(10) 0.0054(9)
N1 0.0353(11) 0.0447(14) 0.0672(14) 0.0189(11) 0.0047(10) 0.0026(10)
C3 0.0313(12) 0.0443(15) 0.0420(13) 0.0072(10) 0.0051(9) -0.0020(10)
C5 0.0319(11) 0.0357(13) 0.0483(14) -0.0005(11) 0.0096(10) 0.0006(10)
C4 0.0375(12) 0.0434(15) 0.0439(14) 0.0031(11) 0.0095(10) 0.0028(11)
O8 0.0703(13) 0.0653(15) 0.0531(12) -0.0130(10) -0.0006(10) 0.0225(12)
O9 0.0553(12) 0.0658(14) 0.0537(12) -0.0039(10) -0.0021(9) 0.0174(10)
C6 0.0340(12) 0.0389(15) 0.0502(15) -0.0025(11) 0.0048(10) 0.0025(10)
C7 0.0414(13) 0.0396(15) 0.0467(14) -0.0046(11) 0.0048(11) 0.0002(11)
C21 0.0436(14) 0.0575(19) 0.0489(15) 0.0009(13) 0.0086(12) 0.0075(13)
O3 0.0510(12) 0.0774(17) 0.112(2) -0.0471(15) 0.0082(12) -0.0046(12)
O2 0.0644(13) 0.0652(15) 0.0822(15) -0.0266(13) 0.0226(11) -0.0075(12)
C13 0.0521(15) 0.0369(14) 0.0478(14) -0.0033(11) 0.0099(11) 0.0035(12)
C8 0.0563(16) 0.0512(18) 0.0667(19) 0.0075(14) 0.0149(14) 0.0116(14)
C20 0.0585(18) 0.069(2) 0.078(2) -0.0138(17) 0.0229(16) 0.0137(16)
C2 0.0526(16) 0.0404(17) 0.086(2) 0.0027(15) 0.0181(15) 0.0147(14)
C17 0.0585(17) 0.0494(18) 0.0482(15) -0.0063(13) 0.0069(13) 0.0068(14)
C12 0.0471(14) 0.0572(18) 0.0444(14) -0.0042(13) 0.0016(11) 0.0094(14)
O5 0.0937(18) 0.0408(14) 0.121(2) 0.0085(13) 0.0318(16) 0.0178(12)
C23 0.0427(15) 0.075(2) 0.0693(19) 0.0276(17) 0.0084(13) -0.0124(15)
O4 0.0823(16) 0.0740(18) 0.0960(19) -0.0153(14) 0.0448(15) 0.0054(14)
C11 0.075(2) 0.077(3) 0.060(2) -0.0049(17) -0.0005(17) 0.0348(19)
C14 0.0469(15) 0.0412(16) 0.0673(18) -0.0118(13) 0.0151(13) -0.0004(12)
C15 0.0516(15) 0.0408(16) 0.0624(17) -0.0104(13) 0.0132(13) -0.0023(13)
C1 0.0562(17) 0.0355(16) 0.087(2) 0.0082(15) 0.0084(15) 0.0038(13)
C10 0.114(3) 0.087(3) 0.059(2) 0.0145(19) 0.008(2) 0.044(3)
C18 0.164(6) 0.058(3) 0.201(6) 0.001(3) 0.072(5) 0.044(3)
C22 0.083(2) 0.108(3) 0.0525(19) -0.013(2) -0.0187(17) 0.024(2)
C9 0.099(3) 0.082(3) 0.061(2) 0.0160(19) 0.0244(19) 0.028(2)
C16 0.060(2) 0.094(3) 0.144(4) -0.054(3) -0.002(2) -0.014(2)
C24 0.069(3) 0.116(5) 0.439(14) 0.159(7) 0.094(5) 0.022(3)
C27 0.0408(15) 0.0530(18) 0.084(2) 0.0035(15) 0.0219(14) -0.0079(13)
F1 0.202(3) 0.174(3) 0.0767(16) 0.0516(19) 0.0294(19) 0.121(3)
C26 0.0447(17) 0.117(4) 0.114(3) 0.037(3) 0.0213(19) -0.001(2)
C29 0.122(4) 0.106(4) 0.129(4) -0.010(3) 0.079(3) -0.026(3)
C30 0.074(3) 0.131(5) 0.132(4) 0.014(4) 0.003(3) -0.046(3)
C28 0.074(3) 0.070(3) 0.265(8) 0.068(4) 0.075(4) 0.003(2)
C25 0.197(7) 0.469(18) 0.086(4) -0.060(6) 0.071(4) -0.238(10)

loop_
_atom_type_symbol
_atom_type_description
_atom_type_scat_dispersion_real
_atom_type_scat_dispersion_imag
_atom_type_scat_source
C C 0.0033 0.0016 'International Tables Vol C Tables 4.2.6.8 and 6.1.1.4'
H H 0.0000 0.0000 'International Tables Vol C Tables 4.2.6.8 and 6.1.1.4'
N N 0.0061 0.0033 'International Tables Vol C Tables 4.2.6.8 and 6.1.1.4'
O O 0.0106 0.0060 'International Tables Vol C Tables 4.2.6.8 and 6.1.1.4'
F F 0.0171 0.0103 'International Tables Vol C Tables 4.2.6.8 and 6.1.1.4'

loop_
_geom_angle_atom_site_label_1
_geom_angle_atom_site_label_2
_geom_angle_atom_site_label_3
_geom_angle
C13 O1 C6 119.48(19)
C19 O7 C20 115.5(2)
O6 C19 O7 124.2(2)
O6 C19 C5 124.9(2)
O7 C19 C5 110.8(2)
C3 N2 C2 108.5(2)
C3 N2 C27 130.7(2)
C2 N2 C27 120.7(2)
C3 N1 C1 109.1(2)
C3 N1 C23 127.8(3)
C1 N1 C23 123.1(3)
N1 C3 N2 106.2(2)
N1 C3 C4 127.0(2)
N2 C3 C4 126.8(2)
C6 C5 C4 128.7(2)
C6 C5 C19 114.9(2)
C4 C5 C19 116.2(2)
C21 C4 C5 120.1(2)
C21 C4 C3 117.5(2)
C5 C4 C3 122.1(2)
C21 O9 C22 115.9(3)
C5 C6 O1 116.5(2)
C5 C6 C7 127.7(2)
O1 C6 C7 114.1(2)
C5 C6 H6 94.3
O1 C6 H6 94.3
C7 C6 H6 94.3
C12 C7 C8 117.4(3)
C12 C7 C6 123.1(2)
C8 C7 C6 119.6(2)
O8 C21 O9 120.2(3)
O8 C21 C4 128.4(3)
O9 C21 C4 111.4(2)
C15 O3 C16 116.9(3)
C14 C13 O1 126.3(2)
C14 C13 C17 126.7(3)
O1 C13 C17 107.0(2)
C9 C8 C7 122.3(3)
C9 C8 H8 118.9
C7 C8 H8 118.9
O7 C20 H20A 109.5
O7 C20 H20B 109.5
H20A C20 H20B 109.5
O7 C20 H20C 109.5
H20A C20 H20C 109.5
H20B C20 H20C 109.5
C1 C2 N2 108.2(3)
C1 C2 H2 125.9
N2 C2 H2 125.9
O4 C17 O5 125.9(3)
O4 C17 C13 122.2(3)
O5 C17 C13 111.9(3)
C7 C12 C11 121.3(3)
C7 C12 H12 119.4
C11 C12 H12 119.4
C17 O5 C18 114.4(4)
C25 C23 C26 110.8(6)
C25 C23 C24 109.9(7)
C26 C23 C24 108.6(5)
C25 C23 N1 110.0(3)
C26 C23 N1 109.4(3)
C24 C23 N1 108.0(3)
C10 C11 C12 118.3(3)
C10 C11 H11 120.8
C12 C11 H11 120.8
C13 C14 C15 125.2(3)
C13 C14 H14 117.4
C15 C14 H14 117.4
O2 C15 O3 124.0(3)
O2 C15 C14 127.4(3)
O3 C15 C14 108.6(2)
C2 C1 N1 108.0(3)
C2 C1 H1 126.0
N1 C1 H1 126.0
C11 C10 F1 119.0(4)
C11 C10 C9 123.1(3)
F1 C10 C9 117.9(4)
O5 C18 H18A 109.5
O5 C18 H18B 109.5
H18A C18 H18B 109.5
O5 C18 H18C 109.5
H18A C18 H18C 109.5
H18B C18 H18C 109.5
O9 C22 H22A 109.5
O9 C22 H22B 109.5
H22A C22 H22B 109.5
O9 C22 H22C 109.5
H22A C22 H22C 109.5
H22B C22 H22C 109.5
C10 C9 C8 117.4(3)
C10 C9 H9 121.3
C8 C9 H9 121.3
O3 C16 H16A 109.5
O3 C16 H16B 109.5
H16A C16 H16B 109.5
O3 C16 H16C 109.5
H16A C16 H16C 109.5
H16B C16 H16C 109.5
C23 C24 H24A 109.5
C23 C24 H24B 109.5
H24A C24 H24B 109.5
C23 C24 H24C 109.5
H24A C24 H24C 109.5
H24B C24 H24C 109.5
C29 C27 C28 111.8(4)
C29 C27 N2 108.7(3)
C28 C27 N2 113.5(2)
C29 C27 C30 109.2(4)
C28 C27 C30 108.5(5)
N2 C27 C30 104.9(3)
C23 C26 H26A 109.5
C23 C26 H26B 109.5
H26A C26 H26B 109.5
C23 C26 H26C 109.5
H26A C26 H26C 109.5
H26B C26 H26C 109.5
C27 C29 H29A 109.5
C27 C29 H29B 109.5
H29A C29 H29B 109.5
C27 C29 H29C 109.5
H29A C29 H29C 109.5
H29B C29 H29C 109.5
C27 C30 H30A 109.5
C27 C30 H30B 109.5
H30A C30 H30B 109.5
C27 C30 H30C 109.5
H30A C30 H30C 109.5
H30B C30 H30C 109.5
C27 C28 H28A 109.5
C27 C28 H28B 109.5
H28A C28 H28B 109.5
C27 C28 H28C 109.5
H28A C28 H28C 109.5
H28B C28 H28C 109.5
C23 C25 H25A 109.5
C23 C25 H25B 109.5
H25A C25 H25B 109.5
C23 C25 H25C 109.5
H25A C25 H25C 109.5
H25B C25 H25C 109.5

loop_
_geom_bond_atom_site_label_1
_geom_bond_atom_site_label_2
_geom_bond_distance
O1 C13 1.355(3)
O1 C6 1.424(3)
O6 C19 1.197(3)
O7 C19 1.341(3)
O7 C20 1.435(4)
C19 C5 1.501(4)
N2 C3 1.357(3)
N2 C2 1.379(4)
N2 C27 1.517(4)
N1 C3 1.355(4)
N1 C1 1.370(4)
N1 C23 1.519(4)
C3 C4 1.455(4)
C5 C6 1.344(4)
C5 C4 1.437(4)
C4 C21 1.417(4)
O8 C21 1.222(4)
O9 C21 1.382(4)
O9 C22 1.431(4)
C6 C7 1.482(4)
C6 H6 0.9800
C7 C12 1.385(4)
C7 C8 1.394(4)
O3 C15 1.329(4)
O3 C16 1.459(5)
O2 C15 1.195(3)
C13 C14 1.330(4)
C13 C17 1.505(4)
C8 C9 1.372(5)
C8 H8 0.9300
C20 H20A 0.9600
C20 H20B 0.9600
C20 H20C 0.9600
C2 C1 1.316(5)
C2 H2 0.9300
C17 O4 1.191(4)
C17 O5 1.306(4)
C12 C11 1.386(5)
C12 H12 0.9300
O5 C18 1.462(6)
C23 C25 1.462(8)
C23 C26 1.471(5)
C23 C24 1.502(7)
C11 C10 1.356(6)
C11 H11 0.9300
C14 C15 1.457(4)
C14 H14 0.9300
C1 H1 0.9300
C10 F1 1.364(5)
C10 C9 1.371(6)
C18 H18A 0.9600
C18 H18B 0.9600
C18 H18C 0.9600
C22 H22A 0.9600
C22 H22B 0.9600
C22 H22C 0.9600
C9 H9 0.9300
C16 H16A 0.9600
C16 H16B 0.9600
C16 H16C 0.9600
C24 H24A 0.9600
C24 H24B 0.9600
C24 H24C 0.9600
C27 C29 1.482(6)
C27 C28 1.494(6)
C27 C30 1.553(6)
C26 H26A 0.9600
C26 H26B 0.9600
C26 H26C 0.9600
C29 H29A 0.9600
C29 H29B 0.9600
C29 H29C 0.9600
C30 H30A 0.9600
C30 H30B 0.9600
C30 H30C 0.9600
C28 H28A 0.9600
C28 H28B 0.9600
C28 H28C 0.9600
C25 H25A 0.9600
C25 H25B 0.9600
C25 H25C 0.9600

loop_
_cod_related_entry_id
_cod_related_entry_code
_cod_related_entry_database
1 30651731 ChemSpider
